data_4505745
loop_
_publ_author_name
'Morimoto, Masakazu'
'Kobatake, Seiya'
'Irie, Masahiro'

_publ_section_title
;
 Aryl&#x2212;Perfluoroaryl Interaction in Photochromic Diarylethene
 Crystals
;
_journal_issue 5
_journal_name_full 'Crystal Growth &amp; Design'
_journal_page_first 847
_journal_paper_doi 10.1021/cg034076t
_journal_volume 3
_journal_year 2003
_chemical_formula_sum 'C27 H8 F16 S2'
_chemical_formula_weight 700.45
_chemical_name_systematic
; 
 ? 
;
_space_group_IT_number 61
_symmetry_cell_setting orthorhombic
_symmetry_space_group_name_Hall '-P 2ac 2ab'
_symmetry_space_group_name_H-M 'P b c a'
_atom_sites_solution_hydrogens geom
_atom_sites_solution_primary direct
_atom_sites_solution_secondary difmap
_audit_creation_method SHELXL-97
_cell_angle_alpha 90.00
_cell_angle_beta 90.00
_cell_angle_gamma 90.00
_cell_formula_units_Z 8
_cell_length_a 12.157(3)
_cell_length_b 18.073(4)
_cell_length_c 22.720(5)
_cell_measurement_reflns_used 12332
_cell_measurement_temperature 123(2)
_cell_measurement_theta_max 27.49
_cell_measurement_theta_min 1.79
_cell_volume 4992(2)
_computing_cell_refinement 'Bruker SMART'
_computing_data_collection 'Bruker SMART'
_computing_data_reduction 'Bruker SHELXTL'
_computing_molecular_graphics 'Bruker SHELXTL'
_computing_publication_material 'Bruker SHELXTL'
_computing_structure_refinement 'SHELXL-97 (Sheldrick, 1997)'
_computing_structure_solution 'SHELXS-97 (Sheldrick, 1990)'
_diffrn_ambient_temperature 123(2)
_diffrn_measured_fraction_theta_full 0.959
_diffrn_measured_fraction_theta_max 0.959
_diffrn_measurement_device_type 'CCD area detector'
_diffrn_measurement_method 'omega scans'
_diffrn_radiation_monochromator graphite
_diffrn_radiation_source 'fine-focus sealed tube'
_diffrn_radiation_type MoK\a
_diffrn_radiation_wavelength 0.71073
_diffrn_reflns_av_R_equivalents 0.0595
_diffrn_reflns_av_sigmaI/netI 0.0356
_diffrn_reflns_limit_h_max 15
_diffrn_reflns_limit_h_min -9
_diffrn_reflns_limit_k_max 22
_diffrn_reflns_limit_k_min -23
_diffrn_reflns_limit_l_max 27
_diffrn_reflns_limit_l_min -28
_diffrn_reflns_number 30095
_diffrn_reflns_theta_full 27.49
_diffrn_reflns_theta_max 27.49
_diffrn_reflns_theta_min 1.79
_diffrn_standards_decay_% 1.1
_exptl_absorpt_coefficient_mu 0.353
_exptl_absorpt_correction_type none
_exptl_crystal_colour colorless
_exptl_crystal_density_diffrn 1.864
_exptl_crystal_density_method 'not measured'
_exptl_crystal_description block
_exptl_crystal_F_000 2768
_exptl_crystal_size_max 0.2
_exptl_crystal_size_mid 0.2
_exptl_crystal_size_min 0.1
_refine_diff_density_max 0.403
_refine_diff_density_min -0.337
_refine_diff_density_rms 0.073
_refine_ls_extinction_method none
_refine_ls_goodness_of_fit_ref 1.031
_refine_ls_hydrogen_treatment mixed
_refine_ls_matrix_type full
_refine_ls_number_parameters 408
_refine_ls_number_reflns 5493
_refine_ls_number_restraints 0
_refine_ls_restrained_S_all 1.031
_refine_ls_R_factor_all 0.0493
_refine_ls_R_factor_gt 0.0352
_refine_ls_shift/su_max 0.001
_refine_ls_shift/su_mean 0.000
_refine_ls_structure_factor_coef Fsqd
_refine_ls_weighting_details 'calc w=1/[\s^2^(Fo^2^)+(0.0425P)^2^+2.5603P] where P=(Fo^2^+2Fc^2^)/3'
_refine_ls_weighting_scheme calc
_refine_ls_wR_factor_gt 0.0814
_refine_ls_wR_factor_ref 0.0880
_reflns_number_gt 4311
_reflns_number_total 5493
_reflns_threshold_expression >2sigma(I)
_cod_data_source_file cg034076tsi20030702_111828.cif
_cod_data_source_block 1a
_cod_depositor_comments
;
The following automatic conversions were performed:

'_symmetry_cell_setting' value 'Orthorhombic' changed to
'orthorhombic' according to
/home/saulius/struct/CIF-dictionaries/cif_core.dic dictionary named
'cif_core.dic' version 2.4.1 from 2010-06-29.

Automatic conversion script
Id: cif_fix_values 1715 2011-07-08 13:25:40Z adriana 
;
_cod_original_cell_volume 4992.0(18)
_cod_original_sg_symbol_H-M Pbca
_cod_database_code 4505745

loop_
_symmetry_equiv_pos_as_xyz
'x, y, z'
'-x+1/2, -y, z+1/2'
'-x, y+1/2, -z+1/2'
'x+1/2, -y+1/2, -z'
'-x, -y, -z'
'x-1/2, y, -z-1/2'
'x, -y-1/2, z-1/2'
'-x-1/2, y-1/2, z'

loop_
_atom_site_label
_atom_site_type_symbol
_atom_site_fract_x
_atom_site_fract_y
_atom_site_fract_z
_atom_site_U_iso_or_equiv
_atom_site_adp_type
_atom_site_occupancy
_atom_site_symmetry_multiplicity
_atom_site_calc_flag
_atom_site_refinement_flags
S1 S 0.31438(4) 0.11146(3) 0.490945(19) 0.01834(11) Uani 1 1 d .
S2 S 0.03708(4) 0.24711(2) 0.32908(2) 0.01857(11) Uani 1 1 d .
F12 F -0.27433(9) 0.10675(6) 0.30768(5) 0.0231(2) Uani 1 1 d .
F16 F -0.12812(9) 0.33735(6) 0.37045(5) 0.0232(2) Uani 1 1 d .
F5 F -0.01573(9) -0.05652(6) 0.30044(5) 0.0221(2) Uani 1 1 d .
F2 F 0.34429(9) -0.08101(6) 0.31690(5) 0.0255(3) Uani 1 1 d .
F7 F 0.60730(9) 0.00037(6) 0.40532(5) 0.0230(2) Uani 1 1 d .
F1 F 0.20589(10) -0.12164(6) 0.36761(5) 0.0242(3) Uani 1 1 d .
F6 F 0.04291(9) 0.00435(6) 0.22401(5) 0.0223(2) Uani 1 1 d .
F15 F -0.33226(10) 0.38604(6) 0.38960(5) 0.0272(3) Uani 1 1 d .
F3 F 0.13169(9) -0.14963(6) 0.26240(5) 0.0239(3) Uani 1 1 d .
F13 F -0.47597(9) 0.15879(6) 0.32442(5) 0.0276(3) Uani 1 1 d .
F10 F 0.69918(10) 0.23391(6) 0.54717(5) 0.0308(3) Uani 1 1 d .
F8 F 0.81584(9) 0.03223(6) 0.43190(5) 0.0261(3) Uani 1 1 d .
F4 F 0.23069(9) -0.06190(6) 0.22329(5) 0.0250(3) Uani 1 1 d .
F11 F 0.49061(9) 0.20520(6) 0.52007(5) 0.0266(3) Uani 1 1 d .
F9 F 0.86497(9) 0.14818(7) 0.50354(6) 0.0310(3) Uani 1 1 d .
F14 F -0.50886(9) 0.29683(7) 0.36841(5) 0.0304(3) Uani 1 1 d .
C22 C -0.19023(15) 0.21909(10) 0.33892(8) 0.0171(4) Uani 1 1 d .
C11 C 0.06996(15) 0.10789(9) 0.32206(8) 0.0152(4) Uani 1 1 d .
C17 C 0.62632(15) 0.05827(10) 0.44078(8) 0.0172(4) Uani 1 1 d .
C10 C 0.12658(15) 0.17390(10) 0.32287(8) 0.0163(4) Uani 1 1 d .
C9 C 0.12129(14) 0.03461(10) 0.31784(7) 0.0147(4) Uani 1 1 d .
C16 C 0.53835(15) 0.10049(10) 0.46222(8) 0.0163(4) Uani 1 1 d .
C5 C 0.20785(15) 0.00702(9) 0.34760(8) 0.0152(4) Uani 1 1 d .
C13 C -0.07791(15) 0.19003(10) 0.33097(8) 0.0160(4) Uani 1 1 d .
C15 C 0.24781(15) 0.18865(10) 0.31996(8) 0.0194(4) Uani 1 1 d .
H15A H 0.2774 0.1928 0.3600 0.029 Uiso 1 1 calc R
H15B H 0.2609 0.2350 0.2987 0.029 Uiso 1 1 calc R
H15C H 0.2844 0.1478 0.2994 0.029 Uiso 1 1 calc R
C4 C 0.42330(14) 0.08354(10) 0.44693(8) 0.0160(4) Uani 1 1 d .
C20 C 0.67619(16) 0.17610(10) 0.51241(9) 0.0217(4) Uani 1 1 d .
C26 C -0.31706(16) 0.31724(10) 0.36910(8) 0.0205(4) Uani 1 1 d .
C18 C 0.73453(15) 0.07400(10) 0.45422(8) 0.0201(4) Uani 1 1 d .
C27 C -0.21204(16) 0.29064(10) 0.35950(8) 0.0184(4) Uani 1 1 d .
C23 C -0.28382(15) 0.17651(10) 0.32778(8) 0.0183(4) Uani 1 1 d .
C3 C 0.38513(15) 0.04580(9) 0.39884(8) 0.0165(4) Uani 1 1 d .
H3 H 0.4319 0.0250 0.3698 0.020 Uiso 1 1 calc R
C12 C -0.04615(15) 0.11731(10) 0.32560(8) 0.0161(4) Uani 1 1 d .
H12 H -0.0967 0.0773 0.3244 0.019 Uiso 1 1 calc R
C25 C -0.40660(16) 0.27279(11) 0.35815(8) 0.0221(4) Uani 1 1 d .
C19 C 0.76008(15) 0.13304(11) 0.49042(9) 0.0221(4) Uani 1 1 d .
C6 C 0.23557(15) -0.07007(10) 0.32694(8) 0.0177(4) Uani 1 1 d .
C1 C 0.21829(15) 0.07352(10) 0.44467(8) 0.0172(4) Uani 1 1 d .
C2 C 0.26846(15) 0.04094(9) 0.39677(8) 0.0158(4) Uani 1 1 d .
C8 C 0.07457(15) -0.02312(10) 0.27673(8) 0.0169(4) Uani 1 1 d .
C14 C 0.09822(15) 0.07946(11) 0.45992(8) 0.0226(4) Uani 1 1 d .
H14A H 0.0694 0.1269 0.4458 0.034 Uiso 1 1 calc R
H14B H 0.0892 0.0765 0.5027 0.034 Uiso 1 1 calc R
H14C H 0.0578 0.0389 0.4412 0.034 Uiso 1 1 calc R
C21 C 0.56828(15) 0.15977(10) 0.49843(8) 0.0197(4) Uani 1 1 d .
C24 C -0.38970(15) 0.20246(11) 0.33625(8) 0.0201(4) Uani 1 1 d .
C7 C 0.16806(15) -0.08004(10) 0.27014(8) 0.0186(4) Uani 1 1 d .

loop_
_atom_site_aniso_label
_atom_site_aniso_U_11
_atom_site_aniso_U_22
_atom_site_aniso_U_33
_atom_site_aniso_U_23
_atom_site_aniso_U_13
_atom_site_aniso_U_12
S1 0.0150(2) 0.0244(2) 0.0156(2) -0.00328(17) -0.00043(17) 0.00054(18)
S2 0.0155(2) 0.0146(2) 0.0256(2) -0.00079(17) -0.00003(18) -0.00046(17)
F12 0.0177(6) 0.0191(5) 0.0324(6) -0.0024(4) -0.0022(5) -0.0008(4)
F16 0.0206(6) 0.0199(6) 0.0292(6) -0.0053(4) -0.0040(5) 0.0006(4)
F5 0.0156(6) 0.0205(6) 0.0302(6) -0.0003(4) -0.0001(5) -0.0054(4)
F2 0.0145(5) 0.0244(6) 0.0377(7) -0.0098(5) -0.0014(5) 0.0046(5)
F7 0.0191(6) 0.0245(6) 0.0252(6) -0.0084(5) -0.0028(5) 0.0023(5)
F1 0.0281(6) 0.0183(5) 0.0261(6) 0.0057(4) -0.0063(5) -0.0027(5)
F6 0.0261(6) 0.0218(5) 0.0191(5) 0.0010(4) -0.0086(5) -0.0001(5)
F15 0.0284(6) 0.0243(6) 0.0290(6) -0.0077(5) -0.0027(5) 0.0100(5)
F3 0.0276(6) 0.0145(5) 0.0295(6) -0.0055(4) -0.0051(5) -0.0011(5)
F13 0.0156(6) 0.0294(6) 0.0377(7) 0.0021(5) -0.0003(5) -0.0037(5)
F10 0.0255(6) 0.0291(6) 0.0378(7) -0.0121(5) -0.0035(5) -0.0080(5)
F8 0.0160(6) 0.0315(6) 0.0308(6) -0.0024(5) 0.0017(5) 0.0040(5)
F4 0.0245(6) 0.0285(6) 0.0220(6) -0.0027(4) 0.0056(5) 0.0011(5)
F11 0.0198(6) 0.0252(6) 0.0347(7) -0.0113(5) 0.0003(5) 0.0008(5)
F9 0.0140(6) 0.0405(7) 0.0386(7) -0.0044(5) -0.0021(5) -0.0068(5)
F14 0.0173(6) 0.0354(7) 0.0385(7) -0.0001(5) 0.0045(5) 0.0087(5)
C22 0.0170(9) 0.0196(9) 0.0146(8) 0.0027(7) 0.0003(7) 0.0011(7)
C11 0.0149(9) 0.0159(8) 0.0148(8) 0.0001(6) -0.0005(7) -0.0009(7)
C17 0.0177(9) 0.0176(9) 0.0164(9) 0.0014(7) -0.0018(7) -0.0015(7)
C10 0.0157(9) 0.0168(9) 0.0165(9) 0.0006(7) -0.0012(7) 0.0012(7)
C9 0.0133(9) 0.0157(8) 0.0152(9) 0.0009(6) 0.0021(7) -0.0023(7)
C16 0.0142(9) 0.0183(9) 0.0166(9) 0.0025(7) -0.0013(7) -0.0018(7)
C5 0.0129(9) 0.0157(8) 0.0171(9) 0.0013(7) 0.0022(7) -0.0021(7)
C13 0.0132(9) 0.0177(9) 0.0170(9) 0.0006(7) -0.0007(7) -0.0016(7)
C15 0.0145(9) 0.0175(9) 0.0263(10) 0.0006(7) -0.0001(7) -0.0019(7)
C4 0.0129(9) 0.0171(9) 0.0179(9) 0.0014(7) 0.0003(7) 0.0020(7)
C20 0.0232(10) 0.0196(9) 0.0224(10) -0.0015(7) -0.0028(8) -0.0063(8)
C26 0.0237(10) 0.0202(9) 0.0175(9) -0.0004(7) -0.0006(8) 0.0069(8)
C18 0.0162(9) 0.0237(10) 0.0204(9) 0.0030(7) 0.0014(7) 0.0030(8)
C27 0.0190(9) 0.0195(9) 0.0166(9) 0.0000(7) -0.0020(7) -0.0003(7)
C23 0.0186(9) 0.0172(9) 0.0190(9) 0.0033(7) -0.0001(7) 0.0027(7)
C3 0.0146(9) 0.0161(9) 0.0188(9) 0.0004(7) 0.0003(7) 0.0017(7)
C12 0.0155(9) 0.0158(8) 0.0169(9) 0.0004(7) -0.0012(7) -0.0013(7)
C25 0.0165(9) 0.0295(10) 0.0204(9) 0.0050(8) 0.0021(8) 0.0078(8)
C19 0.0133(9) 0.0288(10) 0.0244(10) 0.0026(8) -0.0022(8) -0.0056(8)
C6 0.0133(9) 0.0179(9) 0.0220(9) 0.0006(7) 0.0005(7) 0.0003(7)
C1 0.0135(9) 0.0202(9) 0.0179(9) 0.0019(7) -0.0014(7) -0.0016(7)
C2 0.0148(9) 0.0155(8) 0.0171(9) 0.0026(7) -0.0012(7) 0.0005(7)
C8 0.0156(9) 0.0174(9) 0.0175(9) 0.0024(7) -0.0022(7) -0.0019(7)
C14 0.0151(9) 0.0336(11) 0.0190(9) -0.0018(8) 0.0029(8) 0.0004(8)
C21 0.0178(9) 0.0205(9) 0.0207(9) -0.0001(7) 0.0003(8) -0.0005(7)
C24 0.0152(9) 0.0251(10) 0.0198(9) 0.0039(7) -0.0014(7) -0.0024(8)
C7 0.0201(10) 0.0157(9) 0.0199(9) -0.0028(7) 0.0010(7) -0.0018(7)

loop_
_atom_type_symbol
_atom_type_description
_atom_type_scat_dispersion_real
_atom_type_scat_dispersion_imag
_atom_type_scat_source
C C 0.0033 0.0016 'International Tables Vol C Tables 4.2.6.8 and 6.1.1.4'
H H 0.0000 0.0000 'International Tables Vol C Tables 4.2.6.8 and 6.1.1.4'
F F 0.0171 0.0103 'International Tables Vol C Tables 4.2.6.8 and 6.1.1.4'
S S 0.1246 0.1234 'International Tables Vol C Tables 4.2.6.8 and 6.1.1.4'

loop_
_geom_angle_atom_site_label_1
_geom_angle_atom_site_label_2
_geom_angle_atom_site_label_3
_geom_angle
C1 S1 C4 92.88(9)
C10 S2 C13 93.12(9)
C23 C22 C27 114.52(17)
C23 C22 C13 122.42(16)
C27 C22 C13 123.04(17)
C10 C11 C12 113.02(16)
C10 C11 C9 124.76(17)
C12 C11 C9 122.22(16)
F7 C17 C18 117.26(16)
F7 C17 C16 120.15(16)
C18 C17 C16 122.58(17)
C11 C10 C15 130.14(17)
C11 C10 S2 110.57(14)
C15 C10 S2 119.28(13)
C5 C9 C11 129.34(16)
C5 C9 C8 110.39(16)
C11 C9 C8 120.24(15)
C21 C16 C17 115.02(16)
C21 C16 C4 123.01(16)
C17 C16 C4 121.97(16)
C9 C5 C2 128.18(16)
C9 C5 C6 111.13(16)
C2 C5 C6 120.60(15)
C12 C13 C22 127.69(16)
C12 C13 S2 109.83(13)
C22 C13 S2 122.46(13)
C3 C4 C16 127.85(16)
C3 C4 S1 110.26(13)
C16 C4 S1 121.90(13)
F10 C20 C19 120.03(17)
F10 C20 C21 120.03(17)
C19 C20 C21 119.95(17)
F15 C26 C25 119.71(17)
F15 C26 C27 120.32(17)
C25 C26 C27 119.97(17)
F8 C18 C17 120.15(17)
F8 C18 C19 119.54(17)
C17 C18 C19 120.31(17)
F16 C27 C26 116.91(16)
F16 C27 C22 119.79(16)
C26 C27 C22 123.30(17)
F12 C23 C24 116.39(16)
F12 C23 C22 120.51(16)
C24 C23 C22 123.10(17)
C4 C3 C2 113.29(16)
C13 C12 C11 113.42(16)
F14 C25 C26 120.95(17)
F14 C25 C24 120.03(18)
C26 C25 C24 119.03(17)
F9 C19 C20 120.63(17)
F9 C19 C18 120.31(17)
C20 C19 C18 119.06(17)
F2 C6 F1 105.83(14)
F2 C6 C5 113.89(15)
F1 C6 C5 111.22(15)
F2 C6 C7 111.19(15)
F1 C6 C7 110.32(14)
C5 C6 C7 104.47(14)
C2 C1 C14 129.88(17)
C2 C1 S1 110.68(14)
C14 C1 S1 119.43(14)
C1 C2 C3 112.86(16)
C1 C2 C5 123.72(16)
C3 C2 C5 123.39(16)
F6 C8 F5 106.45(14)
F6 C8 C9 113.64(14)
F5 C8 C9 111.35(14)
F6 C8 C7 111.66(15)
F5 C8 C7 109.68(14)
C9 C8 C7 104.11(14)
F11 C21 C20 116.89(16)
F11 C21 C16 120.01(16)
C20 C21 C16 123.08(17)
F13 C24 C25 119.88(17)
F13 C24 C23 120.06(17)
C25 C24 C23 120.05(18)
F3 C7 F4 108.04(14)
F3 C7 C6 113.22(15)
F4 C7 C6 109.38(15)
F3 C7 C8 113.25(15)
F4 C7 C8 109.32(14)
C6 C7 C8 103.51(14)

loop_
_geom_bond_atom_site_label_1
_geom_bond_atom_site_label_2
_geom_bond_distance
S1 C1 1.7147(18)
S1 C4 1.7344(18)
S2 C10 1.7189(18)
S2 C13 1.7379(18)
F12 C23 1.346(2)
F16 C27 1.347(2)
F5 C8 1.364(2)
F2 C6 1.356(2)
F7 C17 1.341(2)
F1 C6 1.361(2)
F6 C8 1.352(2)
F15 C26 1.341(2)
F3 C7 1.345(2)
F13 C24 1.340(2)
F10 C20 1.339(2)
F8 C18 1.343(2)
F4 C7 1.349(2)
F11 C21 1.345(2)
F9 C19 1.338(2)
F14 C25 1.337(2)
C22 C23 1.397(3)
C22 C27 1.400(3)
C22 C13 1.474(2)
C11 C10 1.377(2)
C11 C12 1.424(3)
C11 C9 1.467(2)
C17 C18 1.380(3)
C17 C16 1.401(3)
C10 C15 1.499(3)
C9 C5 1.346(3)
C9 C8 1.511(2)
C16 C21 1.399(3)
C16 C4 1.473(2)
C5 C2 1.472(2)
C5 C6 1.508(2)
C13 C12 1.375(3)
C4 C3 1.369(3)
C20 C19 1.377(3)
C20 C21 1.382(3)
C26 C25 1.376(3)
C26 C27 1.382(3)
C18 C19 1.383(3)
C23 C24 1.383(3)
C3 C2 1.422(3)
C25 C24 1.380(3)
C6 C7 1.540(3)
C1 C2 1.380(3)
C1 C14 1.504(2)
C8 C7 1.540(3)

loop_
_geom_torsion_atom_site_label_1
_geom_torsion_atom_site_label_2
_geom_torsion_atom_site_label_3
_geom_torsion_atom_site_label_4
_geom_torsion
C12 C11 C10 C15 -179.89(18)
C9 C11 C10 C15 -0.1(3)
C12 C11 C10 S2 0.9(2)
C9 C11 C10 S2 -179.28(14)
C13 S2 C10 C11 0.21(14)
C13 S2 C10 C15 -179.09(15)
C10 C11 C9 C5 46.4(3)
C12 C11 C9 C5 -133.8(2)
C10 C11 C9 C8 -135.58(18)
C12 C11 C9 C8 44.2(2)
F7 C17 C16 C21 -179.55(16)
C18 C17 C16 C21 -0.1(3)
F7 C17 C16 C4 -0.1(3)
C18 C17 C16 C4 179.28(17)
C11 C9 C5 C2 6.3(3)
C8 C9 C5 C2 -171.85(17)
C11 C9 C5 C6 -177.39(17)
C8 C9 C5 C6 4.5(2)
C23 C22 C13 C12 -16.1(3)
C27 C22 C13 C12 162.28(18)
C23 C22 C13 S2 165.68(14)
C27 C22 C13 S2 -15.9(2)
C10 S2 C13 C12 -1.28(14)
C10 S2 C13 C22 177.20(15)
C21 C16 C4 C3 155.96(19)
C17 C16 C4 C3 -23.4(3)
C21 C16 C4 S1 -23.8(2)
C17 C16 C4 S1 156.78(14)
C1 S1 C4 C3 -0.57(14)
C1 S1 C4 C16 179.27(15)
F7 C17 C18 F8 0.2(3)
C16 C17 C18 F8 -179.21(16)
F7 C17 C18 C19 179.84(16)
C16 C17 C18 C19 0.4(3)
F15 C26 C27 F16 -1.4(3)
C25 C26 C27 F16 179.23(16)
F15 C26 C27 C22 179.13(16)
C25 C26 C27 C22 -0.2(3)
C23 C22 C27 F16 -178.46(15)
C13 C22 C27 F16 3.0(3)
C23 C22 C27 C26 1.0(3)
C13 C22 C27 C26 -177.54(17)
C27 C22 C23 F12 179.85(15)
C13 C22 C23 F12 -1.6(3)
C27 C22 C23 C24 0.0(3)
C13 C22 C23 C24 178.55(17)
C16 C4 C3 C2 -178.43(17)
S1 C4 C3 C2 1.39(19)
C22 C13 C12 C11 -176.36(17)
S2 C13 C12 C11 2.0(2)
C10 C11 C12 C13 -1.9(2)
C9 C11 C12 C13 178.24(16)
F15 C26 C25 F14 -0.9(3)
C27 C26 C25 F14 178.45(17)
F15 C26 C25 C24 179.08(16)
C27 C26 C25 C24 -1.6(3)
F10 C20 C19 F9 0.2(3)
C21 C20 C19 F9 179.97(17)
F10 C20 C19 C18 -179.47(17)
C21 C20 C19 C18 0.3(3)
F8 C18 C19 F9 -0.5(3)
C17 C18 C19 F9 179.86(17)
F8 C18 C19 C20 179.12(16)
C17 C18 C19 C20 -0.5(3)
C9 C5 C6 F2 133.34(17)
C2 C5 C6 F2 -50.0(2)
C9 C5 C6 F1 -107.17(17)
C2 C5 C6 F1 69.5(2)
C9 C5 C6 C7 11.8(2)
C2 C5 C6 C7 -171.52(15)
C4 S1 C1 C2 -0.41(14)
C4 S1 C1 C14 179.74(15)
C14 C1 C2 C3 -178.90(18)
S1 C1 C2 C3 1.26(19)
C14 C1 C2 C5 3.2(3)
S1 C1 C2 C5 -176.68(14)
C4 C3 C2 C1 -1.7(2)
C4 C3 C2 C5 176.21(16)
C9 C5 C2 C1 46.4(3)
C6 C5 C2 C1 -129.57(19)
C9 C5 C2 C3 -131.3(2)
C6 C5 C2 C3 52.7(2)
C5 C9 C8 F6 -140.58(16)
C11 C9 C8 F6 41.1(2)
C5 C9 C8 F5 99.22(17)
C11 C9 C8 F5 -79.1(2)
C5 C9 C8 C7 -18.88(19)
C11 C9 C8 C7 162.78(15)
F10 C20 C21 F11 1.5(3)
C19 C20 C21 F11 -178.26(17)
F10 C20 C21 C16 179.73(17)
C19 C20 C21 C16 -0.1(3)
C17 C16 C21 F11 178.11(16)
C4 C16 C21 F11 -1.3(3)
C17 C16 C21 C20 0.0(3)
C4 C16 C21 C20 -179.45(18)
F14 C25 C24 F13 1.1(3)
C26 C25 C24 F13 -178.93(17)
F14 C25 C24 C23 -177.48(17)
C26 C25 C24 C23 2.5(3)
F12 C23 C24 F13 -0.2(3)
C22 C23 C24 F13 179.67(16)
F12 C23 C24 C25 178.39(16)
C22 C23 C24 C25 -1.8(3)
F2 C6 C7 F3 91.31(18)
F1 C6 C7 F3 -25.8(2)
C5 C6 C7 F3 -145.42(15)
F2 C6 C7 F4 -29.2(2)
F1 C6 C7 F4 -146.34(14)
C5 C6 C7 F4 94.04(16)
F2 C6 C7 C8 -145.67(14)
F1 C6 C7 C8 97.22(16)
C5 C6 C7 C8 -22.40(17)
F6 C8 C7 F3 -89.21(18)
F5 C8 C7 F3 28.5(2)
C9 C8 C7 F3 147.79(15)
F6 C8 C7 F4 31.31(19)
F5 C8 C7 F4 149.06(14)
C9 C8 C7 F4 -91.69(16)
F6 C8 C7 C6 147.79(14)
F5 C8 C7 C6 -94.46(16)
C9 C8 C7 C6 24.79(17)

loop_
_cod_related_entry_id
_cod_related_entry_database
_cod_related_entry_code
1 ChemSpider 30661530
